data_1503063
loop_
_publ_author_name
'Mani, Ganesan'
'Jana, Debasish'
'Kumar, Rajnish'
'Ghorai, Debasish'

_publ_section_title
;
 Azatripyrrolic and azatetrapyrrolic macrocycles from the Mannich reaction
 of pyrrole: receptors for anions.
;
_journal_issue 14
_journal_name_full 'Organic letters'
_journal_page_first 3212
_journal_page_last 3215
_journal_paper_doi 10.1021/ol101159q
_journal_volume 12
_journal_year 2010
_chemical_formula_sum 'C32 H50 N8 O'
_chemical_formula_weight 562.80
_chemical_melting_point 380
_chemical_name_common tetraazacalix[4]pyrrole(Et)
_chemical_name_systematic
;
 ?
;
_space_group_IT_number 14
_symmetry_cell_setting monoclinic
_symmetry_space_group_name_Hall '-P 2ybc'
_symmetry_space_group_name_H-M 'P 1 21/c 1'
_atom_sites_solution_hydrogens geom
_atom_sites_solution_primary direct
_atom_sites_solution_secondary difmap
_audit_creation_method SHELXL-97
_cell_angle_alpha 90.00
_cell_angle_beta 114.644(4)
_cell_angle_gamma 90.00
_cell_formula_units_Z 4
_cell_length_a 17.429(3)
_cell_length_b 13.793(2)
_cell_length_c 15.399(2)
_cell_measurement_reflns_used 4650
_cell_measurement_temperature 293(2)
_cell_measurement_theta_max 22.97
_cell_measurement_theta_min 1.96
_cell_volume 3364.7(9)
_computing_structure_refinement 'SHELXL-97 (Sheldrick, 1997)'
_computing_structure_solution 'SHELXS-97 (Sheldrick, 1990)'
_diffrn_ambient_temperature 293(2)
_diffrn_measured_fraction_theta_full 0.998
_diffrn_measured_fraction_theta_max 0.998
_diffrn_measurement_device_type 'Bruker-APEX-II CCD area detector'
_diffrn_measurement_method hemisphere
_diffrn_radiation_monochromator graphite
_diffrn_radiation_source 'fine-focus sealed tube'
_diffrn_radiation_type MoK\a
_diffrn_radiation_wavelength 0.71073
_diffrn_reflns_av_R_equivalents 0.0544
_diffrn_reflns_av_sigmaI/netI 0.0324
_diffrn_reflns_limit_h_max 19
_diffrn_reflns_limit_h_min -19
_diffrn_reflns_limit_k_max 15
_diffrn_reflns_limit_k_min -11
_diffrn_reflns_limit_l_max 16
_diffrn_reflns_limit_l_min -16
_diffrn_reflns_number 32282
_diffrn_reflns_theta_full 22.97
_diffrn_reflns_theta_max 22.97
_diffrn_reflns_theta_min 1.96
_exptl_absorpt_coefficient_mu 0.070
_exptl_absorpt_correction_T_max 0.986
_exptl_absorpt_correction_T_min 0.983
_exptl_absorpt_correction_type multi-scan
_exptl_absorpt_process_details SADABS
_exptl_crystal_colour Colorless
_exptl_crystal_density_diffrn 1.111
_exptl_crystal_density_meas ?
_exptl_crystal_density_method 'not measured'
_exptl_crystal_description Prism
_exptl_crystal_F_000 1224
_exptl_crystal_size_max 0.30
_exptl_crystal_size_mid 0.20
_exptl_crystal_size_min 0.20
_refine_diff_density_max 0.170
_refine_diff_density_min -0.234
_refine_diff_density_rms 0.028
_refine_ls_extinction_method none
_refine_ls_goodness_of_fit_ref 1.007
_refine_ls_hydrogen_treatment mixed
_refine_ls_matrix_type full
_refine_ls_number_parameters 405
_refine_ls_number_reflns 4650
_refine_ls_number_restraints 2
_refine_ls_restrained_S_all 1.007
_refine_ls_R_factor_all 0.0906
_refine_ls_R_factor_gt 0.0522
_refine_ls_shift/su_max 0.000
_refine_ls_shift/su_mean 0.000
_refine_ls_structure_factor_coef Fsqd
_refine_ls_weighting_details 'calc w=1/[\s^2^(Fo^2^)+(0.0453P)^2^+1.6840P] where P=(Fo^2^+2Fc^2^)/3'
_refine_ls_weighting_scheme calc
_refine_ls_wR_factor_gt 0.1173
_refine_ls_wR_factor_ref 0.1385
_reflns_number_gt 3028
_reflns_number_total 4650
_reflns_threshold_expression >2sigma(I)
_cod_data_source_file ol101159q_si_002.cif
_cod_data_source_block p190a
_cod_depositor_comments
;
The following automatic conversions were performed:

'_symmetry_cell_setting' value 'Monoclinic' changed to 'monoclinic'
according to /home/saulius/struct/CIF-dictionaries/cif_core.dic
dictionary named 'cif_core.dic' version 2.4.2 from 2011-04-26.

Automatic conversion script
Id: cif_fix_values 1715 2011-07-08 13:25:40Z adriana 

The following automatic conversions were performed:

'_exptl_crystal_density_meas' value 'not measured' was changed to '?'
- the value is perceived as not measured.

Automatic conversion script
Id: cif_fix_values 3008 2015-01-20 13:52:24Z robertas 
;
_cod_original_sg_symbol_H-M P2(1)/c
_cod_database_code 1503063

loop_
_symmetry_equiv_pos_as_xyz
'x, y, z'
'-x, y+1/2, -z+1/2'
'-x, -y, -z'
'x, -y-1/2, z-1/2'

loop_
_atom_site_label
_atom_site_type_symbol
_atom_site_fract_x
_atom_site_fract_y
_atom_site_fract_z
_atom_site_U_iso_or_equiv
_atom_site_adp_type
_atom_site_occupancy
_atom_site_symmetry_multiplicity
_atom_site_calc_flag
_atom_site_refinement_flags
_atom_site_disorder_assembly
_atom_site_disorder_group
N1 N 0.2308(2) 0.1911(2) 0.1247(2) 0.0980(10) Uani 1 1 d . . .
H1 H 0.231(2) 0.252(3) 0.124(3) 0.118 Uiso 1 1 d . . .
N2 N 0.39978(17) 0.2495(2) 0.28384(18) 0.0923(9) Uani 1 1 d . . .
N3 N 0.41806(15) 0.4299(2) 0.18816(18) 0.0726(7) Uani 1 1 d . . .
H3 H 0.3723(19) 0.431(2) 0.195(2) 0.087 Uiso 1 1 d . . .
N4 N 0.28839(14) 0.53662(15) 0.01590(14) 0.0602(6) Uani 1 1 d . . .
N5 N 0.21000(14) 0.61395(17) 0.14045(17) 0.0605(6) Uani 1 1 d . B .
H5 H 0.2099(17) 0.553(2) 0.142(2) 0.073 Uiso 1 1 d . . .
N6 N 0.23692(15) 0.55519(19) 0.34287(16) 0.0750(7) Uani 1 1 d D . .
N7 N 0.1264(2) 0.3745(2) 0.2755(2) 0.0872(9) Uani 1 1 d . B .
H7 H 0.171(2) 0.372(3) 0.266(2) 0.105 Uiso 1 1 d . . .
N8 N 0.06314(17) 0.27142(19) 0.08534(19) 0.0983(10) Uani 1 1 d . B .
O1 O 0.2630(2) 0.4019(3) 0.2228(3) 0.0620(7) Uani 0.560(3) 1 d P A 1
H1A H 0.301(3) 0.360(4) 0.252(3) 0.074 Uiso 0.560(3) 1 d P A 1
H1B H 0.268(3) 0.442(4) 0.261(4) 0.074 Uiso 0.560(3) 1 d P A 1
O1' O 0.2249(3) 0.4034(3) 0.1306(3) 0.0620(7) Uani 0.440(3) 1 d P A 2
H1C H 0.236(4) 0.419(5) 0.091(5) 0.074 Uiso 0.440(3) 1 d P A 2
H1D H 0.170(4) 0.382(4) 0.096(4) 0.074 Uiso 0.440(3) 1 d P A 2
C1 C 0.1590(2) 0.1372(2) 0.0938(2) 0.0808(10) Uani 1 1 d . . .
C2 C 0.1828(2) 0.0441(2) 0.1165(2) 0.0708(8) Uani 1 1 d . . .
H2A H 0.1470 -0.0091 0.1038 0.085 Uiso 1 1 calc R . .
C3 C 0.2713(2) 0.0420(2) 0.1627(2) 0.0722(8) Uani 1 1 d . . .
H3A H 0.3045 -0.0131 0.1858 0.087 Uiso 1 1 calc R . .
C4 C 0.3001(2) 0.1338(3) 0.1680(2) 0.0781(9) Uani 1 1 d . . .
C5 C 0.3867(2) 0.1765(3) 0.2094(2) 0.1062(12) Uani 1 1 d . . .
H5A H 0.4274 0.1247 0.2365 0.127 Uiso 1 1 calc R . .
H5B H 0.3974 0.2061 0.1585 0.127 Uiso 1 1 calc R . .
C6 C 0.3976(2) 0.2033(2) 0.3678(2) 0.0866(10) Uani 1 1 d . . .
H6A H 0.4513 0.1713 0.4031 0.104 Uiso 1 1 calc R . .
H6B H 0.3542 0.1537 0.3470 0.104 Uiso 1 1 calc R . .
C7 C 0.3808(3) 0.2723(3) 0.4339(3) 0.1274(14) Uani 1 1 d . . .
H7A H 0.3806 0.2371 0.4876 0.191 Uiso 1 1 calc R . .
H7B H 0.3269 0.3027 0.4003 0.191 Uiso 1 1 calc R . .
H7C H 0.4241 0.3209 0.4560 0.191 Uiso 1 1 calc R . .
C8 C 0.4807(2) 0.2996(3) 0.3081(3) 0.1126(14) Uani 1 1 d . . .
H8A H 0.5252 0.2518 0.3231 0.135 Uiso 1 1 calc R . .
H8B H 0.4934 0.3390 0.3647 0.135 Uiso 1 1 calc R . .
C9 C 0.47963(19) 0.3628(2) 0.2288(2) 0.0799(9) Uani 1 1 d . . .
C10 C 0.53501(19) 0.3739(2) 0.1885(2) 0.0822(10) Uani 1 1 d . . .
H10A H 0.5838 0.3378 0.2025 0.099 Uiso 1 1 calc R . .
C11 C 0.50560(18) 0.4498(2) 0.1219(2) 0.0717(8) Uani 1 1 d . . .
H11A H 0.5316 0.4731 0.0842 0.086 Uiso 1 1 calc R . .
C12 C 0.43288(17) 0.48311(19) 0.12236(19) 0.0596(7) Uani 1 1 d . . .
C13 C 0.37629(18) 0.5656(2) 0.0727(2) 0.0725(8) Uani 1 1 d . . .
H13A H 0.3777 0.6128 0.1200 0.087 Uiso 1 1 calc R . .
H13B H 0.3978 0.5968 0.0309 0.087 Uiso 1 1 calc R . .
C14 C 0.28219(19) 0.4864(2) -0.0706(2) 0.0771(9) Uani 1 1 d . . .
H14A H 0.3301 0.4431 -0.0539 0.093 Uiso 1 1 calc R . .
H14B H 0.2857 0.5340 -0.1152 0.093 Uiso 1 1 calc R . .
C15 C 0.2027(2) 0.4287(3) -0.1195(3) 0.1108(13) Uani 1 1 d . . .
H15A H 0.2027 0.3989 -0.1758 0.166 Uiso 1 1 calc R . .
H15B H 0.1548 0.4710 -0.1371 0.166 Uiso 1 1 calc R . .
H15C H 0.1997 0.3795 -0.0770 0.166 Uiso 1 1 calc R . .
C16 C 0.23365(19) 0.6226(2) -0.00765(19) 0.0717(8) Uani 1 1 d . . .
H16A H 0.1773 0.6042 -0.0526 0.086 Uiso 1 1 calc R . .
H16B H 0.2548 0.6701 -0.0387 0.086 Uiso 1 1 calc R . .
C17 C 0.22873(16) 0.6680(2) 0.07740(19) 0.0587(7) Uani 1 1 d . . .
C18 C 0.23404(18) 0.7614(2) 0.1063(2) 0.0734(8) Uani 1 1 d . . .
H18A H 0.2460 0.8145 0.0767 0.088 Uiso 1 1 calc R . .
C19 C 0.21839(19) 0.7641(2) 0.1886(2) 0.0780(9) Uani 1 1 d . B .
H19A H 0.2180 0.8193 0.2231 0.094 Uiso 1 1 calc R . .
C20 C 0.20404(17) 0.6726(2) 0.2090(2) 0.0666(8) Uani 1 1 d . . .
C21 C 0.1809(2) 0.6321(3) 0.2845(2) 0.0896(10) Uani 1 1 d . B .
H21A H 0.1805 0.6844 0.3264 0.107 Uiso 1 1 calc R . .
H21B H 0.1239 0.6065 0.2543 0.107 Uiso 1 1 calc R . .
C22 C 0.3204(7) 0.5846(14) 0.4164(15) 0.088(5) Uani 0.527(5) 1 d PD B 1
H22A H 0.3402 0.5362 0.4666 0.106 Uiso 0.527(5) 1 calc PR B 1
H22B H 0.3149 0.6456 0.4446 0.106 Uiso 0.527(5) 1 calc PR B 1
C23 C 0.3858(5) 0.5962(6) 0.3742(6) 0.122(2) Uani 0.527(5) 1 d PD B 1
H23A H 0.4387 0.6163 0.4235 0.183 Uiso 0.527(5) 1 calc PR B 1
H23B H 0.3664 0.6441 0.3245 0.183 Uiso 0.527(5) 1 calc PR B 1
H23C H 0.3929 0.5353 0.3482 0.183 Uiso 0.527(5) 1 calc PR B 1
C22' C 0.3153(8) 0.6116(16) 0.3977(18) 0.088(5) Uani 0.473(5) 1 d PD B 2
H22C H 0.3077 0.6532 0.4443 0.106 Uiso 0.473(5) 1 calc PR B 2
H22D H 0.3302 0.6514 0.3551 0.106 Uiso 0.473(5) 1 calc PR B 2
C23' C 0.3838(6) 0.5356(7) 0.4475(7) 0.122(2) Uani 0.473(5) 1 d PD B 2
H23D H 0.4360 0.5675 0.4855 0.183 Uiso 0.473(5) 1 calc PR B 2
H23E H 0.3910 0.4958 0.4003 0.183 Uiso 0.473(5) 1 calc PR B 2
H23F H 0.3672 0.4957 0.4879 0.183 Uiso 0.473(5) 1 calc PR B 2
C24 C 0.1955(2) 0.5044(3) 0.3965(2) 0.0881(10) Uani 1 1 d . B .
H24A H 0.1782 0.5519 0.4312 0.106 Uiso 1 1 calc R . .
H24B H 0.2362 0.4615 0.4430 0.106 Uiso 1 1 calc R . .
C25 C 0.1205(2) 0.4467(2) 0.3344(2) 0.0707(8) Uani 1 1 d . . .
C26 C 0.0405(2) 0.4438(2) 0.3274(2) 0.0830(9) Uani 1 1 d . B .
H26A H 0.0180 0.4837 0.3596 0.100 Uiso 1 1 calc R . .
C27 C -0.0022(3) 0.3696(3) 0.2630(3) 0.0949(11) Uani 1 1 d . . .
H27A H -0.0582 0.3519 0.2453 0.114 Uiso 1 1 calc R B .
C28 C 0.0509(3) 0.3284(3) 0.2311(2) 0.0950(11) Uani 1 1 d . B .
C30 C -0.00214(18) 0.3330(2) 0.0178(2) 0.0780(9) Uani 1 1 d . . .
H30A H -0.0188 0.3805 0.0531 0.094 Uiso 1 1 calc R . .
H30B H -0.0512 0.2934 -0.0184 0.094 Uiso 1 1 calc R . .
C31 C 0.0243(2) 0.3854(3) -0.0510(3) 0.1123(12) Uani 1 1 d . . .
H31A H -0.0218 0.4239 -0.0938 0.168 Uiso 1 1 calc R . .
H31B H 0.0403 0.3390 -0.0870 0.168 Uiso 1 1 calc R . .
H31C H 0.0715 0.4268 -0.0161 0.168 Uiso 1 1 calc R . .
C32 C 0.0752(2) 0.1829(3) 0.0384(2) 0.1176(15) Uani 1 1 d . . .
H32A H 0.0702 0.1992 -0.0250 0.141 Uiso 1 1 calc R . .
H32B H 0.0310 0.1367 0.0314 0.141 Uiso 1 1 calc R . .
C29 C 0.0435(3) 0.2460(3) 0.1659(3) 0.1357(18) Uani 1 1 d . . .
H29A H 0.0812 0.1947 0.2022 0.163 Uiso 1 1 calc R B .
H29B H -0.0137 0.2210 0.1414 0.163 Uiso 1 1 calc R . .

loop_
_atom_site_aniso_label
_atom_site_aniso_U_11
_atom_site_aniso_U_22
_atom_site_aniso_U_33
_atom_site_aniso_U_23
_atom_site_aniso_U_13
_atom_site_aniso_U_12
N1 0.127(3) 0.0501(16) 0.0747(18) 0.0081(15) 0.0004(17) -0.009(2)
N2 0.093(2) 0.096(2) 0.0661(16) 0.0230(15) 0.0116(14) -0.0326(16)
N3 0.0491(15) 0.0952(19) 0.0772(16) 0.0173(15) 0.0301(13) -0.0021(15)
N4 0.0652(15) 0.0600(15) 0.0537(13) -0.0019(11) 0.0232(11) 0.0100(12)
N5 0.0674(15) 0.0454(13) 0.0679(15) 0.0059(14) 0.0274(12) -0.0006(12)
N6 0.0696(16) 0.098(2) 0.0560(14) -0.0030(14) 0.0253(13) -0.0078(15)
N7 0.101(2) 0.094(2) 0.0672(17) 0.0005(16) 0.0358(17) 0.028(2)
N8 0.106(2) 0.0771(19) 0.0665(17) -0.0193(15) -0.0083(16) 0.0398(16)
O1 0.0626(18) 0.0611(17) 0.0619(16) 0.0018(15) 0.0257(16) 0.0012(14)
O1' 0.0626(18) 0.0611(17) 0.0619(16) 0.0018(15) 0.0257(16) 0.0012(14)
C1 0.092(2) 0.0542(19) 0.0672(19) -0.0150(16) 0.0050(17) 0.0138(19)
C2 0.084(2) 0.0522(19) 0.0707(19) -0.0092(15) 0.0267(17) -0.0023(16)
C3 0.085(2) 0.059(2) 0.0687(19) 0.0064(15) 0.0280(17) 0.0118(17)
C4 0.086(2) 0.077(2) 0.0610(18) 0.0131(17) 0.0203(17) -0.011(2)
C5 0.110(3) 0.139(3) 0.071(2) 0.016(2) 0.040(2) -0.036(3)
C6 0.103(3) 0.075(2) 0.071(2) 0.0158(18) 0.0248(18) -0.0077(19)
C7 0.154(4) 0.098(3) 0.122(3) -0.013(3) 0.050(3) -0.001(3)
C8 0.087(3) 0.115(3) 0.100(3) 0.042(2) 0.004(2) -0.033(2)
C9 0.0544(19) 0.077(2) 0.092(2) 0.0265(18) 0.0145(18) -0.0098(17)
C10 0.0510(18) 0.066(2) 0.122(3) 0.009(2) 0.0292(19) 0.0052(15)
C11 0.0644(19) 0.069(2) 0.097(2) 0.0060(18) 0.0482(17) -0.0019(16)
C12 0.0570(17) 0.0581(18) 0.0673(17) 0.0025(15) 0.0294(14) -0.0005(14)
C13 0.076(2) 0.0619(19) 0.0736(19) -0.0018(16) 0.0251(17) 0.0067(16)
C14 0.084(2) 0.088(2) 0.0678(19) -0.0118(17) 0.0403(17) -0.0017(18)
C15 0.093(3) 0.135(3) 0.104(3) -0.044(2) 0.040(2) -0.016(2)
C16 0.080(2) 0.072(2) 0.0623(18) 0.0130(16) 0.0280(16) 0.0196(17)
C17 0.0612(17) 0.0527(18) 0.0632(17) 0.0082(15) 0.0270(14) 0.0084(14)
C18 0.087(2) 0.0508(19) 0.093(2) 0.0084(16) 0.0478(19) 0.0009(16)
C19 0.092(2) 0.062(2) 0.088(2) -0.0137(17) 0.0461(19) -0.0025(17)
C20 0.0659(19) 0.070(2) 0.0703(19) 0.0004(17) 0.0347(15) -0.0002(15)
C21 0.086(2) 0.116(3) 0.080(2) 0.010(2) 0.0472(19) 0.008(2)
C22 0.089(3) 0.091(10) 0.075(8) 0.000(8) 0.027(3) -0.005(4)
C23 0.088(4) 0.122(6) 0.125(5) -0.004(4) 0.014(4) -0.009(4)
C22' 0.089(3) 0.091(10) 0.075(8) 0.000(8) 0.027(3) -0.005(4)
C23' 0.088(4) 0.122(6) 0.125(5) -0.004(4) 0.014(4) -0.009(4)
C24 0.108(3) 0.105(3) 0.0580(18) 0.0011(18) 0.0408(19) -0.006(2)
C25 0.093(2) 0.071(2) 0.0539(17) -0.0032(16) 0.0368(17) -0.0004(18)
C26 0.104(3) 0.080(2) 0.082(2) 0.0018(19) 0.055(2) 0.003(2)
C27 0.106(3) 0.081(3) 0.090(3) 0.005(2) 0.035(2) -0.009(2)
C28 0.124(3) 0.069(2) 0.066(2) -0.0001(18) 0.015(2) 0.012(2)
C30 0.0659(19) 0.076(2) 0.080(2) -0.0010(18) 0.0185(17) 0.0091(16)
C31 0.115(3) 0.107(3) 0.127(3) -0.002(3) 0.062(3) -0.004(2)
C32 0.120(3) 0.087(3) 0.090(2) -0.036(2) -0.012(2) 0.041(2)
C29 0.217(5) 0.071(2) 0.066(2) -0.005(2) 0.007(3) 0.034(3)

loop_
_atom_type_symbol
_atom_type_description
_atom_type_scat_dispersion_real
_atom_type_scat_dispersion_imag
_atom_type_scat_source
C C 0.0033 0.0016 'International Tables Vol C Tables 4.2.6.8 and 6.1.1.4'
H H 0.0000 0.0000 'International Tables Vol C Tables 4.2.6.8 and 6.1.1.4'
N N 0.0061 0.0033 'International Tables Vol C Tables 4.2.6.8 and 6.1.1.4'
O O 0.0106 0.0060 'International Tables Vol C Tables 4.2.6.8 and 6.1.1.4'

loop_
_geom_angle_atom_site_label_1
_geom_angle_atom_site_label_2
_geom_angle_atom_site_label_3
_geom_angle
C1 N1 C4 110.7(3)
C6 N2 C5 109.8(3)
C6 N2 C8 110.9(2)
C5 N2 C8 109.9(3)
C9 N3 C12 110.6(2)
C14 N4 C13 109.5(2)
C14 N4 C16 111.3(2)
C13 N4 C16 109.6(2)
C17 N5 C20 110.1(2)
C21 N6 C22 117.5(8)
C21 N6 C24 109.2(2)
C22 N6 C24 104.8(10)
C21 N6 C22' 100.9(9)
C22 N6 C22' 17.6(18)
C24 N6 C22' 118.4(11)
C28 N7 C25 110.3(3)
C30 N8 C29 110.9(3)
C30 N8 C32 111.2(2)
C29 N8 C32 110.4(3)
C2 C1 N1 106.9(3)
C2 C1 C32 132.3(3)
N1 C1 C32 120.6(3)
C1 C2 C3 107.8(3)
C4 C3 C2 108.2(3)
C3 C4 N1 106.4(3)
C3 C4 C5 132.7(3)
N1 C4 C5 120.9(3)
N2 C5 C4 113.8(3)
N2 C6 C7 114.0(3)
N2 C8 C9 112.4(3)
N3 C9 C10 106.8(3)
N3 C9 C8 120.9(3)
C10 C9 C8 132.2(3)
C9 C10 C11 107.8(3)
C12 C11 C10 107.9(3)
C11 C12 N3 106.9(3)
C11 C12 C13 132.7(3)
N3 C12 C13 120.2(3)
N4 C13 C12 113.6(2)
N4 C14 C15 114.2(2)
N4 C16 C17 113.1(2)
C18 C17 N5 106.8(2)
C18 C17 C16 132.0(3)
N5 C17 C16 121.0(2)
C17 C18 C19 108.0(3)
C20 C19 C18 108.1(3)
C19 C20 N5 107.0(3)
C19 C20 C21 132.1(3)
N5 C20 C21 120.8(3)
N6 C21 C20 114.9(3)
N6 C22 C23 111.8(14)
N6 C22' C23' 105.4(13)
N6 C24 C25 113.3(2)
C26 C25 N7 106.4(3)
C26 C25 C24 131.7(3)
N7 C25 C24 121.6(3)
C25 C26 C27 107.6(3)
C28 C27 C26 108.8(4)
C27 C28 N7 106.7(3)
C27 C28 C29 133.7(5)
N7 C28 C29 119.5(4)
N8 C30 C31 114.0(3)
N8 C32 C1 112.0(2)
N8 C29 C28 113.9(3)

loop_
_geom_bond_atom_site_label_1
_geom_bond_atom_site_label_2
_geom_bond_distance
N1 C1 1.360(4)
N1 C4 1.361(4)
N2 C6 1.455(4)
N2 C5 1.470(4)
N2 C8 1.472(4)
N3 C9 1.357(4)
N3 C12 1.360(3)
N4 C14 1.465(3)
N4 C13 1.468(3)
N4 C16 1.470(3)
N5 C17 1.367(3)
N5 C20 1.368(3)
N6 C21 1.468(4)
N6 C22 1.480(11)
N6 C24 1.480(4)
N6 C22' 1.491(12)
N7 C28 1.360(5)
N7 C25 1.377(4)
N8 C30 1.453(3)
N8 C29 1.460(5)
N8 C32 1.478(4)
C1 C2 1.349(4)
C1 C32 1.490(4)
C2 C3 1.405(4)
C3 C4 1.352(4)
C4 C5 1.492(4)
C6 C7 1.510(5)
C8 C9 1.494(4)
C9 C10 1.356(4)
C10 C11 1.404(4)
C11 C12 1.351(4)
C12 C13 1.491(4)
C14 C15 1.500(4)
C16 C17 1.486(4)
C17 C18 1.354(4)
C18 C19 1.405(4)
C19 C20 1.348(4)
C20 C21 1.490(4)
C22 C23 1.536(19)
C22' C23' 1.532(18)
C24 C25 1.488(4)
C25 C26 1.354(4)
C26 C27 1.404(4)
C27 C28 1.342(5)
C28 C29 1.486(5)
C30 C31 1.505(4)

loop_
_geom_hbond_atom_site_label_D
_geom_hbond_atom_site_label_H
_geom_hbond_atom_site_label_A
_geom_hbond_distance_DH
_geom_hbond_distance_HA
_geom_hbond_distance_DA
_geom_hbond_angle_DHA
N1 H1 O1 0.85(4) 2.48(4) 3.216(5) 145(3)
N1 H1 O1' 0.85(4) 2.09(4) 2.934(5) 174(4)
N3 H3 O1 0.85(3) 2.15(3) 2.990(4) 167(3)
N3 H3 O1' 0.85(3) 2.37(3) 3.125(5) 148(3)
N5 H5 O1 0.85(3) 2.40(3) 3.168(4) 151(2)
N5 H5 O1' 0.85(3) 2.09(3) 2.925(5) 169(3)
N7 H7 O1 0.86(3) 2.01(3) 2.844(5) 164(3)
N7 H7 O1' 0.86(3) 2.65(3) 3.359(5) 141(3)
O1 H1A N2 0.85(5) 2.20(5) 3.019(5) 161(4)
O1 H1B N6 0.79(5) 2.21(5) 2.966(4) 162(5)
O1' H1C N4 0.75(7) 2.38(7) 3.058(5) 152(6)
O1' H1D N8 0.94(6) 2.35(6) 3.179(6) 147(5)

loop_
_geom_torsion_atom_site_label_1
_geom_torsion_atom_site_label_2
_geom_torsion_atom_site_label_3
_geom_torsion_atom_site_label_4
_geom_torsion
C4 N1 C1 C2 -0.8(4)
C4 N1 C1 C32 -176.0(3)
N1 C1 C2 C3 0.3(4)
C32 C1 C2 C3 174.6(4)
C1 C2 C3 C4 0.3(3)
C2 C3 C4 N1 -0.8(4)
C2 C3 C4 C5 179.3(3)
C1 N1 C4 C3 1.0(4)
C1 N1 C4 C5 -179.0(3)
C6 N2 C5 C4 67.8(4)
C8 N2 C5 C4 -170.0(3)
C3 C4 C5 N2 -121.1(4)
N1 C4 C5 N2 58.9(4)
C5 N2 C6 C7 -160.3(3)
C8 N2 C6 C7 78.0(4)
C6 N2 C8 C9 -169.5(3)
C5 N2 C8 C9 68.9(4)
C12 N3 C9 C10 0.4(4)
C12 N3 C9 C8 175.9(3)
N2 C8 C9 N3 52.6(5)
N2 C8 C9 C10 -133.3(4)
N3 C9 C10 C11 -0.1(4)
C8 C9 C10 C11 -174.8(3)
C9 C10 C11 C12 -0.3(4)
C10 C11 C12 N3 0.6(3)
C10 C11 C12 C13 175.4(3)
C9 N3 C12 C11 -0.7(3)
C9 N3 C12 C13 -176.2(3)
C14 N4 C13 C12 -73.5(3)
C16 N4 C13 C12 164.1(2)
C11 C12 C13 N4 124.5(3)
N3 C12 C13 N4 -61.3(3)
C13 N4 C14 C15 163.2(3)
C16 N4 C14 C15 -75.4(3)
C14 N4 C16 C17 172.0(2)
C13 N4 C16 C17 -66.8(3)
C20 N5 C17 C18 -0.4(3)
C20 N5 C17 C16 -176.3(2)
N4 C16 C17 C18 134.2(3)
N4 C16 C17 N5 -51.1(4)
N5 C17 C18 C19 0.1(3)
C16 C17 C18 C19 175.4(3)
C17 C18 C19 C20 0.2(4)
C18 C19 C20 N5 -0.4(3)
C18 C19 C20 C21 -177.1(3)
C17 N5 C20 C19 0.5(3)
C17 N5 C20 C21 177.6(3)
C22 N6 C21 C20 75.5(10)
C24 N6 C21 C20 -165.3(3)
C22' N6 C21 C20 69.2(11)
C19 C20 C21 N6 -126.0(4)
N5 C20 C21 N6 57.7(4)
C21 N6 C22 C23 -84.2(12)
C24 N6 C22 C23 154.4(10)
C22' N6 C22 C23 -63(5)
C21 N6 C22' C23' -169.6(13)
C22 N6 C22' C23' 29(4)
C24 N6 C22' C23' 71.5(16)
C21 N6 C24 C25 68.4(3)
C22 N6 C24 C25 -164.9(8)
C22' N6 C24 C25 -177.1(9)
C28 N7 C25 C26 1.1(4)
C28 N7 C25 C24 176.0(3)
N6 C24 C25 C26 -129.1(4)
N6 C24 C25 N7 57.6(4)
N7 C25 C26 C27 -0.5(3)
C24 C25 C26 C27 -174.6(3)
C25 C26 C27 C28 -0.2(4)
C26 C27 C28 N7 0.9(4)
C26 C27 C28 C29 177.5(3)
C25 N7 C28 C27 -1.3(4)
C25 N7 C28 C29 -178.5(3)
C29 N8 C30 C31 163.2(3)
C32 N8 C30 C31 -73.5(4)
C30 N8 C32 C1 159.5(3)
C29 N8 C32 C1 -76.9(4)
C2 C1 C32 N8 136.6(4)
N1 C1 C32 N8 -49.7(5)
C30 N8 C29 C28 -70.4(4)
C32 N8 C29 C28 165.8(3)
C27 C28 C29 N8 124.2(5)
N7 C28 C29 N8 -59.5(4)
